data_8107609
loop_
_publ_author_name
'Munzeiwa, Wisdom A.'
'Zamisa, Sizwe J.'
'Omondi, Bernard'

_publ_section_title
;
 Crystal structure of N-(Ar)-N&#x2032;-(Ar&#x2032;)-formamidine,
 C14H12Br2N2O
;
_journal_issue 5
_journal_name_full 'Zeitschrift f\"ur Kristallographie - New Crystal Structures'
_journal_page_first 953
_journal_page_last 955
_journal_paper_doi 10.1515/ncrs-2023-0295
_journal_volume 238
_journal_year 2023
_chemical_formula_moiety 'C14 H12 Br2 N2 O'
_chemical_formula_sum 'C14 H12 Br2 N2 O'
_chemical_formula_weight 384.08
_space_group_crystal_system triclinic
_space_group_IT_number 2
_space_group_name_Hall '-P 1'
_space_group_name_H-M_alt 'P -1'
_atom_sites_solution_hydrogens geom
_cell_angle_alpha 78.943(2)
_cell_angle_beta 85.455(2)
_cell_angle_gamma 86.384(2)
_cell_formula_units_Z 2
_cell_length_a 7.3470(3)
_cell_length_b 9.4435(4)
_cell_length_c 10.4335(4)
_cell_measurement_reflns_used 9969
_cell_measurement_temperature 100.00
_cell_measurement_theta_max 28.82
_cell_measurement_theta_min 2.20
_cell_volume 707.37(5)
_computing_molecular_graphics 'Olex2 1.5 (Dolomanov et al., 2009)'
_computing_publication_material 'Olex2 1.5 (Dolomanov et al., 2009)'
_computing_structure_refinement 'SHELXL 2019/3 (Sheldrick, 2015)'
_diffrn_ambient_temperature 100.00
_diffrn_detector 'Bruker APEX2 area detector'
_diffrn_detector_area_resol_mean 7.9
_diffrn_detector_type 'CCD area detector'
_diffrn_measured_fraction_theta_full 0.988
_diffrn_measured_fraction_theta_max 0.959
_diffrn_measurement_device 'three-circle diffractometer'
_diffrn_measurement_device_type 'Bruker SMART APEX2 area detector'
_diffrn_measurement_method '\f and \w scans'
_diffrn_radiation_monochromator graphite
_diffrn_radiation_probe x-ray
_diffrn_radiation_type MoK\a
_diffrn_radiation_wavelength 0.71073
_diffrn_reflns_av_R_equivalents 0.0212
_diffrn_reflns_av_unetI/netI 0.0154
_diffrn_reflns_Laue_measured_fraction_full 0.988
_diffrn_reflns_Laue_measured_fraction_max 0.959
_diffrn_reflns_limit_h_max 9
_diffrn_reflns_limit_h_min -9
_diffrn_reflns_limit_k_max 12
_diffrn_reflns_limit_k_min -12
_diffrn_reflns_limit_l_max 13
_diffrn_reflns_limit_l_min -13
_diffrn_reflns_number 14526
_diffrn_reflns_point_group_measured_fraction_full 0.988
_diffrn_reflns_point_group_measured_fraction_max 0.959
_diffrn_reflns_theta_full 25.242
_diffrn_reflns_theta_max 28.242
_diffrn_reflns_theta_min 1.993
_diffrn_source 'microfocus sealed X-ray tube'
_diffrn_source_type 'Incoatec I\ms'
_diffrn_standards_number 0
_exptl_absorpt_coefficient_mu 5.723
_exptl_absorpt_correction_T_max 0.7457
_exptl_absorpt_correction_T_min 0.5269
_exptl_absorpt_correction_type multi-scan
_exptl_absorpt_process_details
;
SADABS-2008/1 (Bruker,2008) was used for absorption correction.
wR2(int) was 0.0677 before and 0.0329 after correction.
The Ratio of minimum to maximum transmission is 0.7066.
The \l/2 correction factor is 0.0015.
;
_exptl_crystal_density_diffrn 1.803
_exptl_crystal_density_meas .
_exptl_crystal_description block
_exptl_crystal_F_000 376
_exptl_crystal_size_max 0.25
_exptl_crystal_size_mid 0.18
_exptl_crystal_size_min 0.13
_refine_diff_density_max 1.087
_refine_diff_density_min -1.321
_refine_diff_density_rms 0.142
_refine_ls_extinction_coef .
_refine_ls_extinction_method none
_refine_ls_goodness_of_fit_ref 1.086
_refine_ls_hydrogen_treatment constr
_refine_ls_matrix_type full
_refine_ls_number_parameters 173
_refine_ls_number_reflns 3366
_refine_ls_number_restraints 0
_refine_ls_restrained_S_all 1.086
_refine_ls_R_factor_all 0.0328
_refine_ls_R_factor_gt 0.0313
_refine_ls_shift/su_max 0.000
_refine_ls_shift/su_mean 0.000
_refine_ls_structure_factor_coef Fsqd
_refine_ls_weighting_details 'w=1/[\s^2^(Fo^2^)+(0.0368P)^2^+2.9813P] where P=(Fo^2^+2Fc^2^)/3'
_refine_ls_weighting_scheme calc
_refine_ls_wR_factor_gt 0.0919
_refine_ls_wR_factor_ref 0.0927
_reflns_Friedel_coverage 0.000
_reflns_Friedel_fraction_full .
_reflns_Friedel_fraction_max .
_reflns_number_gt 3205
_reflns_number_total 3366
_reflns_threshold_expression 'I > 2\s(I)'
_cod_data_source_file suppl_j_ncrs-2023-0295_suppl_001.cif
_cod_data_source_block 1
_cod_database_code 8107609
_shelx_space_group_comment
;
The symmetry employed for this shelxl refinement is uniquely defined
by the following loop, which should always be used as a source of
symmetry information in preference to the above space-group names.
They are only intended as comments.
;
_shelx_estimated_absorpt_t_max 0.523
_shelx_estimated_absorpt_t_min 0.329
_olex2_refinement_description
;
1. Fixed Uiso
 At 1.2 times of:
  All C(H) groups, All N(H) groups
 At 1.5 times of:
  All C(H,H,H) groups
2.a Aromatic/amide H refined with riding coordinates:
 N1(H1), C2(H2), C3(H3), C4(H4), C5(H5), C8(H8), C11(H11), C12(H12), C13(H13)
2.b Idealised Me refined as rotating group:
 C7(H7A,H7B,H7C)
;
_olex2_submission_special_instructions 'No special instructions were received'
_publcif_funding_html
;
;

loop_
_space_group_symop_operation_xyz
'x, y, z'
'-x, -y, -z'

loop_
_atom_site_label
_atom_site_type_symbol
_atom_site_fract_x
_atom_site_fract_y
_atom_site_fract_z
_atom_site_U_iso_or_equiv
_atom_site_adp_type
_atom_site_occupancy
_atom_site_site_symmetry_order
_atom_site_calc_flag
_atom_site_refinement_flags_posn
_atom_site_refinement_flags_adp
_atom_site_refinement_flags_occupancy
_atom_site_disorder_assembly
_atom_site_disorder_group
Br1 Br 0.62979(4) 0.58937(3) 0.14342(3) 0.01884(10) Uani 1 1 d . . . . .
Br2 Br -0.03087(5) 0.75066(5) 0.41496(3) 0.02838(11) Uani 1 1 d . . . . .
O1 O 0.7836(3) 0.6389(2) 0.7006(2) 0.0169(4) Uani 1 1 d . . . . .
N1 N 0.4884(4) 0.6800(3) 0.5676(3) 0.0141(5) Uani 1 1 d . . . . .
H1 H 0.528934 0.589628 0.589997 0.017 Uiso 1 1 calc R U . . .
N2 N 0.3797(4) 0.6281(3) 0.3814(3) 0.0143(5) Uani 1 1 d . . . . .
C1 C 0.6724(4) 0.7542(3) 0.7226(3) 0.0130(5) Uani 1 1 d . . . . .
C2 C 0.7042(4) 0.8457(3) 0.8063(3) 0.0165(6) Uani 1 1 d . . . . .
H2 H 0.809322 0.829285 0.855552 0.020 Uiso 1 1 calc R U . . .
C3 C 0.5815(5) 0.9625(3) 0.8183(3) 0.0185(6) Uani 1 1 d . . . . .
H3 H 0.603059 1.025018 0.876152 0.022 Uiso 1 1 calc R U . . .
C4 C 0.4289(5) 0.9872(3) 0.7462(3) 0.0186(6) Uani 1 1 d . . . . .
H4 H 0.347664 1.068238 0.752611 0.022 Uiso 1 1 calc R U . . .
C5 C 0.3944(4) 0.8931(3) 0.6641(3) 0.0166(6) Uani 1 1 d . . . . .
H5 H 0.287308 0.908603 0.616931 0.020 Uiso 1 1 calc R U . . .
C6 C 0.5152(4) 0.7768(3) 0.6508(3) 0.0127(5) Uani 1 1 d . . . . .
C7 C 0.9501(5) 0.6139(4) 0.7660(4) 0.0229(7) Uani 1 1 d . . . . .
H7A H 1.022599 0.699870 0.742170 0.034 Uiso 1 1 calc R U . . .
H7B H 1.019910 0.531121 0.739597 0.034 Uiso 1 1 calc R U . . .
H7C H 0.921597 0.593747 0.860880 0.034 Uiso 1 1 calc R U . . .
C8 C 0.4038(4) 0.7190(3) 0.4557(3) 0.0130(5) Uani 1 1 d . . . . .
H8 H 0.360410 0.816509 0.430506 0.016 Uiso 1 1 calc R U . . .
C9 C 0.2964(4) 0.6845(3) 0.2644(3) 0.0128(5) Uani 1 1 d . . . . .
C10 C 0.3884(4) 0.6729(3) 0.1440(3) 0.0122(5) Uani 1 1 d . . . . .
C11 C 0.3150(4) 0.7244(3) 0.0249(3) 0.0151(6) Uani 1 1 d . . . . .
H11 H 0.381521 0.712961 -0.054690 0.018 Uiso 1 1 calc R U . . .
C12 C 0.1423(4) 0.7929(4) 0.0239(3) 0.0170(6) Uani 1 1 d . . . . .
H12 H 0.092164 0.832814 -0.057181 0.020 Uiso 1 1 calc R U . . .
C13 C 0.0425(4) 0.8037(4) 0.1404(3) 0.0187(6) Uani 1 1 d . . . . .
H13 H -0.076748 0.848824 0.139548 0.022 Uiso 1 1 calc R U . . .
C14 C 0.1190(4) 0.7475(3) 0.2587(3) 0.0164(6) Uani 1 1 d . . . . .

loop_
_atom_site_aniso_label
_atom_site_aniso_U_11
_atom_site_aniso_U_22
_atom_site_aniso_U_33
_atom_site_aniso_U_23
_atom_site_aniso_U_13
_atom_site_aniso_U_12
Br1 0.01496(16) 0.02186(16) 0.01817(17) -0.00217(12) -0.00054(11) 0.00524(11)
Br2 0.01746(18) 0.0509(2) 0.01412(17) -0.00343(15) 0.00085(12) 0.00827(15)
O1 0.0151(11) 0.0187(11) 0.0182(11) -0.0062(9) -0.0062(9) 0.0038(8)
N1 0.0173(13) 0.0127(11) 0.0131(12) -0.0033(9) -0.0059(10) 0.0018(9)
N2 0.0152(12) 0.0162(12) 0.0117(12) -0.0021(9) -0.0052(9) 0.0027(9)
C1 0.0144(14) 0.0145(13) 0.0098(13) -0.0014(10) 0.0001(10) -0.0020(10)
C2 0.0174(15) 0.0187(14) 0.0139(14) -0.0027(11) -0.0030(11) -0.0036(11)
C3 0.0258(17) 0.0141(14) 0.0162(15) -0.0049(11) 0.0019(12) -0.0044(12)
C4 0.0220(16) 0.0145(14) 0.0185(15) -0.0022(11) 0.0006(12) 0.0003(11)
C5 0.0170(15) 0.0163(14) 0.0151(14) -0.0007(11) -0.0006(11) 0.0015(11)
C6 0.0149(14) 0.0139(13) 0.0093(13) -0.0018(10) -0.0019(10) -0.0013(10)
C7 0.0161(16) 0.0265(17) 0.0280(18) -0.0084(14) -0.0086(13) 0.0035(12)
C8 0.0133(14) 0.0130(13) 0.0116(13) 0.0001(10) -0.0012(10) 0.0009(10)
C9 0.0144(14) 0.0131(13) 0.0107(13) -0.0003(10) -0.0034(11) -0.0016(10)
C10 0.0112(13) 0.0131(12) 0.0124(13) -0.0021(10) -0.0026(10) 0.0001(10)
C11 0.0174(15) 0.0170(14) 0.0110(14) -0.0021(11) -0.0024(11) -0.0029(11)
C12 0.0169(15) 0.0234(15) 0.0106(14) -0.0005(11) -0.0065(11) -0.0027(12)
C13 0.0128(14) 0.0256(16) 0.0166(15) -0.0009(12) -0.0040(12) 0.0015(12)
C14 0.0141(14) 0.0221(15) 0.0124(14) -0.0032(11) 0.0009(11) 0.0014(11)

loop_
_atom_type_symbol
_atom_type_description
_atom_type_scat_dispersion_real
_atom_type_scat_dispersion_imag
_atom_type_scat_source
C C 0.0033 0.0016 'International Tables Vol C Tables 4.2.6.8 and 6.1.1.4'
H H 0.0000 0.0000 'International Tables Vol C Tables 4.2.6.8 and 6.1.1.4'
Br Br -0.2901 2.4595 'International Tables Vol C Tables 4.2.6.8 and 6.1.1.4'
N N 0.0061 0.0033 'International Tables Vol C Tables 4.2.6.8 and 6.1.1.4'
O O 0.0106 0.0060 'International Tables Vol C Tables 4.2.6.8 and 6.1.1.4'

loop_
_geom_angle_atom_site_label_1
_geom_angle_atom_site_label_2
_geom_angle_atom_site_label_3
_geom_angle
_geom_angle_site_symmetry_1
_geom_angle_site_symmetry_3
C1 O1 C7 117.2(2) . .
C6 N1 H1 118.4 . .
C8 N1 H1 118.4 . .
C8 N1 C6 123.2(3) . .
C8 N2 C9 116.2(3) . .
O1 C1 C2 125.3(3) . .
O1 C1 C6 114.4(3) . .
C2 C1 C6 120.2(3) . .
C1 C2 H2 120.0 . .
C1 C2 C3 119.9(3) . .
C3 C2 H2 120.0 . .
C2 C3 H3 119.9 . .
C4 C3 C2 120.2(3) . .
C4 C3 H3 119.9 . .
C3 C4 H4 120.0 . .
C3 C4 C5 119.9(3) . .
C5 C4 H4 120.0 . .
C4 C5 H5 119.7 . .
C6 C5 C4 120.6(3) . .
C6 C5 H5 119.7 . .
N1 C6 C1 118.0(3) . .
C5 C6 N1 122.9(3) . .
C5 C6 C1 119.1(3) . .
O1 C7 H7A 109.5 . .
O1 C7 H7B 109.5 . .
O1 C7 H7C 109.5 . .
H7A C7 H7B 109.5 . .
H7A C7 H7C 109.5 . .
H7B C7 H7C 109.5 . .
N1 C8 H8 119.0 . .
N2 C8 N1 122.1(3) . .
N2 C8 H8 119.0 . .
C10 C9 N2 120.0(3) . .
C10 C9 C14 115.8(3) . .
C14 C9 N2 124.2(3) . .
C9 C10 Br1 118.4(2) . .
C11 C10 Br1 118.2(2) . .
C11 C10 C9 123.4(3) . .
C10 C11 H11 120.7 . .
C10 C11 C12 118.7(3) . .
C12 C11 H11 120.7 . .
C11 C12 H12 119.8 . .
C13 C12 C11 120.4(3) . .
C13 C12 H12 119.8 . .
C12 C13 H13 120.3 . .
C12 C13 C14 119.3(3) . .
C14 C13 H13 120.3 . .
C9 C14 Br2 120.2(2) . .
C13 C14 Br2 117.5(2) . .
C13 C14 C9 122.2(3) . .

loop_
_geom_bond_atom_site_label_1
_geom_bond_atom_site_label_2
_geom_bond_distance
_geom_bond_site_symmetry_2
Br1 C10 1.895(3) .
Br2 C14 1.898(3) .
O1 C1 1.363(4) .
O1 C7 1.432(4) .
N1 H1 0.8800 .
N1 C6 1.408(4) .
N1 C8 1.344(4) .
N2 C8 1.290(4) .
N2 C9 1.406(4) .
C1 C2 1.382(4) .
C1 C6 1.410(4) .
C2 H2 0.9500 .
C2 C3 1.398(5) .
C3 H3 0.9500 .
C3 C4 1.382(5) .
C4 H4 0.9500 .
C4 C5 1.394(5) .
C5 H5 0.9500 .
C5 C6 1.389(4) .
C7 H7A 0.9800 .
C7 H7B 0.9800 .
C7 H7C 0.9800 .
C8 H8 0.9500 .
C9 C10 1.399(4) .
C9 C14 1.399(4) .
C10 C11 1.383(4) .
C11 H11 0.9500 .
C11 C12 1.387(5) .
C12 H12 0.9500 .
C12 C13 1.386(5) .
C13 H13 0.9500 .
C13 C14 1.394(4) .

loop_
_geom_hbond_atom_site_label_D
_geom_hbond_atom_site_label_H
_geom_hbond_atom_site_label_A
_geom_hbond_distance_DH
_geom_hbond_distance_HA
_geom_hbond_distance_DA
_geom_hbond_angle_DHA
_geom_hbond_site_symmetry_A
_geom_hbond_publ_flag
N1 H1 N2 0.88 2.10 2.970(4) 172.6 2_666 yes

loop_
_geom_torsion_atom_site_label_1
_geom_torsion_atom_site_label_2
_geom_torsion_atom_site_label_3
_geom_torsion_atom_site_label_4
_geom_torsion
_geom_torsion_site_symmetry_1
_geom_torsion_site_symmetry_2
_geom_torsion_site_symmetry_3
_geom_torsion_site_symmetry_4
Br1 C10 C11 C12 -176.5(2) . . . .
O1 C1 C2 C3 178.6(3) . . . .
O1 C1 C6 N1 0.8(4) . . . .
O1 C1 C6 C5 -178.8(3) . . . .
N2 C9 C10 Br1 -3.2(4) . . . .
N2 C9 C10 C11 179.4(3) . . . .
N2 C9 C14 Br2 -3.8(4) . . . .
N2 C9 C14 C13 179.2(3) . . . .
C1 C2 C3 C4 -0.3(5) . . . .
C2 C1 C6 N1 -179.5(3) . . . .
C2 C1 C6 C5 0.8(4) . . . .
C2 C3 C4 C5 1.9(5) . . . .
C3 C4 C5 C6 -2.0(5) . . . .
C4 C5 C6 N1 -178.9(3) . . . .
C4 C5 C6 C1 0.7(5) . . . .
C6 N1 C8 N2 -179.5(3) . . . .
C6 C1 C2 C3 -1.0(5) . . . .
C7 O1 C1 C2 -2.4(4) . . . .
C7 O1 C1 C6 177.2(3) . . . .
C8 N1 C6 C1 -148.4(3) . . . .
C8 N1 C6 C5 31.2(5) . . . .
C8 N2 C9 C10 120.6(3) . . . .
C8 N2 C9 C14 -62.7(4) . . . .
C9 N2 C8 N1 -177.3(3) . . . .
C9 C10 C11 C12 0.9(5) . . . .
C10 C9 C14 Br2 173.1(2) . . . .
C10 C9 C14 C13 -4.0(5) . . . .
C10 C11 C12 C13 -2.9(5) . . . .
C11 C12 C13 C14 1.4(5) . . . .
C12 C13 C14 Br2 -174.9(3) . . . .
C12 C13 C14 C9 2.2(5) . . . .
C14 C9 C10 Br1 179.8(2) . . . .
C14 C9 C10 C11 2.4(4) . . . .
